data_7133203
loop_
_publ_author_name
'Hu, Lei'
'Chakraborty, Sayandip'
'Tumanov, Nikolay'
'Wouters, Johan'
'Robiette, Rapha&#xeb;l'
'Berionni, Guillaume'

_publ_section_title
;
 Regulating iminophosphorane P&#xe001;N bond reactivity through geometric
 constraints with cage-shaped triarylphosphines.
;
_journal_issue 55
_journal_name_full 'Chemical communications (Cambridge, England)'
_journal_page_first 7073
_journal_page_last 7076
_journal_paper_doi 10.1039/d4cc01868k
_journal_volume 60
_journal_year 2024
_chemical_formula_moiety 'C19 H13 P S'
_chemical_formula_sum 'C19 H13 P S'
_chemical_formula_weight 304.32
_chemical_name_common 'phosphatriptycene sulfide'
_chemical_name_systematic 'phosphatriptycene sulfide'
_space_group_crystal_system monoclinic
_space_group_IT_number 15
_space_group_name_Hall '-C 2yc'
_space_group_name_H-M_alt 'C 1 2/c 1'
_atom_sites_solution_hydrogens geom
_atom_sites_solution_primary dual
_atom_sites_solution_secondary dual
_audit_creation_method SHELXL-2019/3
_audit_update_record
;
2024-04-10 deposited with the CCDC.	2024-04-28 downloaded from the CCDC.
;
_cell_angle_alpha 90
_cell_angle_beta 90.7720(10)
_cell_angle_gamma 90
_cell_formula_units_Z 8
_cell_length_a 14.2480(3)
_cell_length_b 13.5359(3)
_cell_length_c 15.8127(3)
_cell_measurement_reflns_used 9939
_cell_measurement_temperature 297(2)
_cell_measurement_theta_max 66.7431
_cell_measurement_theta_min 4.5059
_cell_volume 3049.35(11)
_computing_cell_refinement 'SAINT V8.40B (Bruker AXS LLC, 2019)'
_computing_data_collection 'Bruker Instrument Service vV6.2.16'
_computing_data_reduction 'SAINT V8.40B (Bruker AXS LLC, 2019)'
_computing_molecular_graphics 'Mercury 4.0 (Macrae et al, 2020)'
_computing_publication_material 'enCIFer (Allen et al, 2004)'
_computing_structure_refinement 'SHELXL-2019/4 (Sheldrick, 2019)'
_computing_structure_solution 'SHELXT 2018/2 (Sheldrick, 2018)'
_diffrn_ambient_temperature 297(2)
_diffrn_detector_area_resol_mean 7.39
_diffrn_measured_fraction_theta_full 0.998
_diffrn_measured_fraction_theta_max 0.998
_diffrn_measurement_device_type 'Bruker D8 Venture'
_diffrn_measurement_method '\f and \w-scans'
_diffrn_radiation_monochromator 'multilayer mirror'
_diffrn_radiation_type CuK\a
_diffrn_radiation_wavelength 1.54178
_diffrn_reflns_av_R_equivalents 0.0405
_diffrn_reflns_av_unetI/netI 0.0259
_diffrn_reflns_Laue_measured_fraction_full 0.998
_diffrn_reflns_Laue_measured_fraction_max 0.998
_diffrn_reflns_limit_h_max 16
_diffrn_reflns_limit_h_min -15
_diffrn_reflns_limit_k_max 16
_diffrn_reflns_limit_k_min -15
_diffrn_reflns_limit_l_max 18
_diffrn_reflns_limit_l_min -18
_diffrn_reflns_number 22816
_diffrn_reflns_point_group_measured_fraction_full 0.998
_diffrn_reflns_point_group_measured_fraction_max 0.998
_diffrn_reflns_theta_full 66.738
_diffrn_reflns_theta_max 66.738
_diffrn_reflns_theta_min 4.506
_exptl_absorpt_coefficient_mu 2.772
_exptl_absorpt_correction_T_max 1.000
_exptl_absorpt_correction_T_min 0.772
_exptl_absorpt_correction_type numerical
_exptl_absorpt_process_details
;
Krause, L., Herbst-Irmer, R., Sheldrick, G. M., Stalke, D. (2015).
"Comparison of silver and molybdenum microfocus X-ray sources for
single-crystal structure determination"
J. Appl. Cryst. 48, 3-10.
doi:10.1107/S1600576714022985
;
_exptl_crystal_colour colourless
_exptl_crystal_density_diffrn 1.326
_exptl_crystal_description plate
_exptl_crystal_F_000 1264
_exptl_crystal_size_max 0.130
_exptl_crystal_size_mid 0.110
_exptl_crystal_size_min 0.045
_refine_diff_density_max 0.281
_refine_diff_density_min -0.260
_refine_diff_density_rms 0.038
_refine_ls_extinction_method none
_refine_ls_goodness_of_fit_ref 1.076
_refine_ls_hydrogen_treatment constr
_refine_ls_matrix_type full
_refine_ls_number_parameters 190
_refine_ls_number_reflns 2701
_refine_ls_number_restraints 0
_refine_ls_restrained_S_all 1.076
_refine_ls_R_factor_all 0.0386
_refine_ls_R_factor_gt 0.0338
_refine_ls_shift/su_max 0.001
_refine_ls_shift/su_mean 0.000
_refine_ls_structure_factor_coef Fsqd
_refine_ls_weighting_details 'w=1/[\s^2^(Fo^2^)+(0.0398P)^2^+2.6173P] where P=(Fo^2^+2Fc^2^)/3'
_refine_ls_weighting_scheme calc
_refine_ls_wR_factor_gt 0.0880
_refine_ls_wR_factor_ref 0.0934
_reflns_Friedel_coverage 0.000
_reflns_number_gt 2431
_reflns_number_total 2701
_reflns_threshold_expression 'I > 2\s(I)'
_cod_data_source_file d4cc01868k2.cif
_cod_data_source_block nt1278_SMC103
_cod_depositor_comments 'Adding full bibliography for 7133202--7133219.cif.'
_cod_original_sg_symbol_H-M 'C 2/c'
_cod_database_code 7133203
_shelx_shelxl_version_number 2019/3
_shelx_space_group_comment
;
The symmetry employed for this shelxl refinement is uniquely defined
by the following loop, which should always be used as a source of
symmetry information in preference to the above space-group names.
They are only intended as comments.
;
_shelx_estimated_absorpt_t_min 0.715
_shelx_estimated_absorpt_t_max 0.885

loop_
_space_group_symop_operation_xyz
'x, y, z'
'-x, y, -z+1/2'
'x+1/2, y+1/2, z'
'-x+1/2, y+1/2, -z+1/2'
'-x, -y, -z'
'x, -y, z-1/2'
'-x+1/2, -y+1/2, -z'
'x+1/2, -y+1/2, z-1/2'

loop_
_atom_site_label
_atom_site_type_symbol
_atom_site_fract_x
_atom_site_fract_y
_atom_site_fract_z
_atom_site_U_iso_or_equiv
_atom_site_adp_type
_atom_site_occupancy
_atom_site_site_symmetry_order
_atom_site_calc_flag
_atom_site_refinement_flags_posn
_atom_site_refinement_flags_adp
_atom_site_refinement_flags_occupancy
_atom_site_disorder_assembly
_atom_site_disorder_group
S1 S 0.39274(4) 0.25784(4) 0.86991(4) 0.06357(18) Uani 1 1 d . . . . .
P1 P 0.33445(3) 0.37415(3) 0.82071(3) 0.04012(15) Uani 1 1 d . . . . .
C1 C 0.31706(12) 0.38028(13) 0.70738(10) 0.0417(4) Uani 1 1 d . . . . .
C2 C 0.34510(15) 0.30984(15) 0.64982(12) 0.0539(5) Uani 1 1 d . . . . .
H2 H 0.375731 0.252817 0.667940 0.065 Uiso 1 1 calc R U . . .
C3 C 0.32674(17) 0.3257(2) 0.56427(13) 0.0689(7) Uani 1 1 d . . . . .
H3 H 0.345189 0.278855 0.524773 0.083 Uiso 1 1 calc R U . . .
C4 C 0.28161(18) 0.4098(2) 0.53787(13) 0.0717(7) Uani 1 1 d . . . . .
H4 H 0.269276 0.419247 0.480534 0.086 Uiso 1 1 calc R U . . .
C5 C 0.25411(16) 0.48103(18) 0.59539(12) 0.0602(5) Uani 1 1 d . . . . .
H5 H 0.223746 0.537982 0.576739 0.072 Uiso 1 1 calc R U . . .
C6 C 0.27212(13) 0.46688(14) 0.68090(11) 0.0444(4) Uani 1 1 d . . . . .
C7 C 0.24638(13) 0.54104(13) 0.74929(12) 0.0450(4) Uani 1 1 d . . . . .
H7 H 0.215972 0.599335 0.724423 0.054 Uiso 1 1 calc R U . . .
C8 C 0.33595(12) 0.56997(13) 0.79728(11) 0.0429(4) Uani 1 1 d . . . . .
C9 C 0.36755(15) 0.66623(15) 0.80449(14) 0.0561(5) Uani 1 1 d . . . . .
H9 H 0.334216 0.717575 0.779081 0.067 Uiso 1 1 calc R U . . .
C10 C 0.44935(16) 0.68545(18) 0.84992(16) 0.0677(6) Uani 1 1 d . . . . .
H10 H 0.470790 0.750143 0.854605 0.081 Uiso 1 1 calc R U . . .
C11 C 0.49922(15) 0.61085(19) 0.88807(15) 0.0673(6) Uani 1 1 d . . . . .
H11 H 0.553793 0.625362 0.918509 0.081 Uiso 1 1 calc R U . . .
C12 C 0.46880(14) 0.51389(16) 0.88156(12) 0.0533(5) Uani 1 1 d . . . . .
H12 H 0.502628 0.463006 0.907119 0.064 Uiso 1 1 calc R U . . .
C13 C 0.38720(12) 0.49422(13) 0.83634(11) 0.0412(4) Uani 1 1 d . . . . .
C14 C 0.18148(12) 0.49013(13) 0.81184(11) 0.0433(4) Uani 1 1 d . . . . .
C15 C 0.09231(14) 0.52319(16) 0.83089(13) 0.0554(5) Uani 1 1 d . . . . .
H15 H 0.067472 0.578535 0.803868 0.067 Uiso 1 1 calc R U . . .
C16 C 0.04011(15) 0.4726(2) 0.89101(15) 0.0661(6) Uani 1 1 d . . . . .
H16 H -0.019874 0.494636 0.903857 0.079 Uiso 1 1 calc R U . . .
C17 C 0.07580(16) 0.39107(18) 0.93147(13) 0.0626(6) Uani 1 1 d . . . . .
H17 H 0.040342 0.358872 0.972010 0.075 Uiso 1 1 calc R U . . .
C18 C 0.16424(14) 0.35645(15) 0.91229(11) 0.0522(5) Uani 1 1 d . . . . .
H18 H 0.188260 0.300682 0.939253 0.063 Uiso 1 1 calc R U . . .
C19 C 0.21671(12) 0.40580(13) 0.85243(10) 0.0423(4) Uani 1 1 d . . . . .

loop_
_atom_site_aniso_label
_atom_site_aniso_U_11
_atom_site_aniso_U_22
_atom_site_aniso_U_33
_atom_site_aniso_U_23
_atom_site_aniso_U_13
_atom_site_aniso_U_12
S1 0.0786(4) 0.0494(3) 0.0625(3) 0.0138(2) -0.0108(3) 0.0087(2)
P1 0.0485(3) 0.0385(2) 0.0332(2) 0.00255(16) -0.00400(18) -0.00215(17)
C1 0.0468(9) 0.0451(9) 0.0333(8) -0.0002(7) -0.0001(7) -0.0108(7)
C2 0.0617(12) 0.0523(11) 0.0478(10) -0.0086(9) 0.0081(9) -0.0129(9)
C3 0.0799(15) 0.0856(17) 0.0415(11) -0.0215(11) 0.0131(10) -0.0302(13)
C4 0.0817(16) 0.1028(19) 0.0305(10) 0.0028(11) -0.0027(10) -0.0301(15)
C5 0.0637(12) 0.0776(14) 0.0390(10) 0.0155(10) -0.0079(9) -0.0146(11)
C6 0.0463(10) 0.0518(10) 0.0349(9) 0.0063(7) -0.0033(7) -0.0099(8)
C7 0.0491(10) 0.0419(9) 0.0440(9) 0.0077(7) -0.0046(7) -0.0004(8)
C8 0.0460(9) 0.0418(9) 0.0409(9) -0.0012(7) 0.0048(7) -0.0054(7)
C9 0.0625(12) 0.0425(10) 0.0637(12) -0.0040(9) 0.0128(10) -0.0063(9)
C10 0.0675(14) 0.0571(13) 0.0789(15) -0.0213(11) 0.0122(12) -0.0233(11)
C11 0.0501(12) 0.0841(16) 0.0677(14) -0.0268(12) 0.0006(10) -0.0205(11)
C12 0.0450(10) 0.0675(13) 0.0471(10) -0.0111(9) -0.0032(8) -0.0019(9)
C13 0.0430(9) 0.0452(9) 0.0355(8) -0.0047(7) 0.0015(7) -0.0042(7)
C14 0.0436(9) 0.0486(10) 0.0374(9) -0.0040(7) -0.0047(7) -0.0068(7)
C15 0.0455(10) 0.0632(12) 0.0574(12) -0.0102(9) -0.0067(9) -0.0002(9)
C16 0.0432(11) 0.0921(17) 0.0632(13) -0.0224(12) 0.0053(9) -0.0120(11)
C17 0.0600(13) 0.0820(16) 0.0460(11) -0.0109(10) 0.0111(9) -0.0261(11)
C18 0.0646(12) 0.0563(11) 0.0357(9) -0.0020(8) -0.0006(8) -0.0184(9)
C19 0.0477(9) 0.0466(10) 0.0325(8) -0.0030(7) -0.0033(7) -0.0094(8)

loop_
_atom_type_symbol
_atom_type_description
_atom_type_scat_dispersion_real
_atom_type_scat_dispersion_imag
_atom_type_scat_source
C C 0.0181 0.0091 'International Tables Vol C Tables 4.2.6.8 and 6.1.1.4'
H H 0.0000 0.0000 'International Tables Vol C Tables 4.2.6.8 and 6.1.1.4'
P P 0.2955 0.4335 'International Tables Vol C Tables 4.2.6.8 and 6.1.1.4'
S S 0.3331 0.5567 'International Tables Vol C Tables 4.2.6.8 and 6.1.1.4'

loop_
_geom_angle_atom_site_label_1
_geom_angle_atom_site_label_2
_geom_angle_atom_site_label_3
_geom_angle
_geom_angle_site_symmetry_1
_geom_angle_site_symmetry_3
_geom_angle_publ_flag
C13 P1 C1 98.37(8) . . ?
C13 P1 C19 97.74(8) . . ?
C1 P1 C19 98.56(8) . . ?
C13 P1 S1 120.05(6) . . ?
C1 P1 S1 119.18(6) . . ?
C19 P1 S1 118.36(6) . . ?
C2 C1 C6 121.15(17) . . ?
C2 C1 P1 125.78(15) . . ?
C6 C1 P1 113.06(13) . . ?
C1 C2 C3 118.8(2) . . ?
C1 C2 H2 120.6 . . ?
C3 C2 H2 120.6 . . ?
C4 C3 C2 120.4(2) . . ?
C4 C3 H3 119.8 . . ?
C2 C3 H3 119.8 . . ?
C3 C4 C5 120.93(19) . . ?
C3 C4 H4 119.5 . . ?
C5 C4 H4 119.5 . . ?
C4 C5 C6 119.6(2) . . ?
C4 C5 H5 120.2 . . ?
C6 C5 H5 120.2 . . ?
C5 C6 C1 119.09(18) . . ?
C5 C6 C7 123.92(18) . . ?
C1 C6 C7 116.98(15) . . ?
C6 C7 C8 108.31(15) . . ?
C6 C7 C14 108.41(14) . . ?
C8 C7 C14 107.64(14) . . ?
C6 C7 H7 110.8 . . ?
C8 C7 H7 110.8 . . ?
C14 C7 H7 110.8 . . ?
C9 C8 C13 119.16(17) . . ?
C9 C8 C7 123.48(17) . . ?
C13 C8 C7 117.36(15) . . ?
C8 C9 C10 119.4(2) . . ?
C8 C9 H9 120.3 . . ?
C10 C9 H9 120.3 . . ?
C11 C10 C9 121.2(2) . . ?
C11 C10 H10 119.4 . . ?
C9 C10 H10 119.4 . . ?
C10 C11 C12 120.4(2) . . ?
C10 C11 H11 119.8 . . ?
C12 C11 H11 119.8 . . ?
C13 C12 C11 118.7(2) . . ?
C13 C12 H12 120.6 . . ?
C11 C12 H12 120.6 . . ?
C12 C13 C8 121.19(17) . . ?
C12 C13 P1 126.12(15) . . ?
C8 C13 P1 112.69(13) . . ?
C15 C14 C19 119.25(17) . . ?
C15 C14 C7 124.09(17) . . ?
C19 C14 C7 116.65(16) . . ?
C14 C15 C16 119.3(2) . . ?
C14 C15 H15 120.3 . . ?
C16 C15 H15 120.3 . . ?
C17 C16 C15 121.0(2) . . ?
C17 C16 H16 119.5 . . ?
C15 C16 H16 119.5 . . ?
C16 C17 C18 120.30(19) . . ?
C16 C17 H17 119.9 . . ?
C18 C17 H17 119.9 . . ?
C17 C18 C19 119.2(2) . . ?
C17 C18 H18 120.4 . . ?
C19 C18 H18 120.4 . . ?
C18 C19 C14 120.86(18) . . ?
C18 C19 P1 125.89(16) . . ?
C14 C19 P1 113.22(13) . . ?

loop_
_geom_bond_atom_site_label_1
_geom_bond_atom_site_label_2
_geom_bond_distance
_geom_bond_site_symmetry_2
_geom_bond_publ_flag
S1 P1 1.9380(7) . ?
P1 C13 1.8062(18) . ?
P1 C1 1.8077(17) . ?
P1 C19 1.8089(19) . ?
C1 C2 1.381(3) . ?
C1 C6 1.397(3) . ?
C2 C3 1.391(3) . ?
C2 H2 0.9300 . ?
C3 C4 1.370(4) . ?
C3 H3 0.9300 . ?
C4 C5 1.386(4) . ?
C4 H4 0.9300 . ?
C5 C6 1.386(3) . ?
C5 H5 0.9300 . ?
C6 C7 1.524(3) . ?
C7 C8 1.527(3) . ?
C7 C14 1.527(2) . ?
C7 H7 0.9800 . ?
C8 C9 1.383(3) . ?
C8 C13 1.398(3) . ?
C9 C10 1.386(3) . ?
C9 H9 0.9300 . ?
C10 C11 1.370(4) . ?
C10 H10 0.9300 . ?
C11 C12 1.385(3) . ?
C11 H11 0.9300 . ?
C12 C13 1.383(3) . ?
C12 H12 0.9300 . ?
C14 C15 1.384(3) . ?
C14 C19 1.399(3) . ?
C15 C16 1.394(3) . ?
C15 H15 0.9300 . ?
C16 C17 1.371(3) . ?
C16 H16 0.9300 . ?
C17 C18 1.382(3) . ?
C17 H17 0.9300 . ?
C18 C19 1.386(3) . ?
C18 H18 0.9300 . ?

loop_
_geom_torsion_atom_site_label_1
_geom_torsion_atom_site_label_2
_geom_torsion_atom_site_label_3
_geom_torsion_atom_site_label_4
_geom_torsion
_geom_torsion_site_symmetry_1
_geom_torsion_site_symmetry_2
_geom_torsion_site_symmetry_3
_geom_torsion_site_symmetry_4
_geom_torsion_publ_flag
C13 P1 C1 C2 128.79(16) . . . . ?
C19 P1 C1 C2 -132.01(17) . . . . ?
S1 P1 C1 C2 -2.65(19) . . . . ?
C13 P1 C1 C6 -50.19(14) . . . . ?
C19 P1 C1 C6 49.00(14) . . . . ?
S1 P1 C1 C6 178.37(10) . . . . ?
C6 C1 C2 C3 -0.9(3) . . . . ?
P1 C1 C2 C3 -179.78(15) . . . . ?
C1 C2 C3 C4 0.0(3) . . . . ?
C2 C3 C4 C5 0.5(3) . . . . ?
C3 C4 C5 C6 -0.3(3) . . . . ?
C4 C5 C6 C1 -0.6(3) . . . . ?
C4 C5 C6 C7 178.97(19) . . . . ?
C2 C1 C6 C5 1.2(3) . . . . ?
P1 C1 C6 C5 -179.81(14) . . . . ?
C2 C1 C6 C7 -178.43(16) . . . . ?
P1 C1 C6 C7 0.6(2) . . . . ?
C5 C6 C7 C8 -121.92(19) . . . . ?
C1 C6 C7 C8 57.64(19) . . . . ?
C5 C6 C7 C14 121.55(19) . . . . ?
C1 C6 C7 C14 -58.9(2) . . . . ?
C6 C7 C8 C9 122.43(18) . . . . ?
C14 C7 C8 C9 -120.54(19) . . . . ?
C6 C7 C8 C13 -58.3(2) . . . . ?
C14 C7 C8 C13 58.7(2) . . . . ?
C13 C8 C9 C10 0.2(3) . . . . ?
C7 C8 C9 C10 179.50(18) . . . . ?
C8 C9 C10 C11 -0.3(3) . . . . ?
C9 C10 C11 C12 0.3(3) . . . . ?
C10 C11 C12 C13 -0.3(3) . . . . ?
C11 C12 C13 C8 0.3(3) . . . . ?
C11 C12 C13 P1 -179.37(15) . . . . ?
C9 C8 C13 C12 -0.3(3) . . . . ?
C7 C8 C13 C12 -179.58(17) . . . . ?
C9 C8 C13 P1 179.46(14) . . . . ?
C7 C8 C13 P1 0.1(2) . . . . ?
C1 P1 C13 C12 -130.70(17) . . . . ?
C19 P1 C13 C12 129.41(17) . . . . ?
S1 P1 C13 C12 0.18(19) . . . . ?
C1 P1 C13 C8 49.59(14) . . . . ?
C19 P1 C13 C8 -50.30(14) . . . . ?
S1 P1 C13 C8 -179.53(10) . . . . ?
C6 C7 C14 C15 -122.38(19) . . . . ?
C8 C7 C14 C15 120.67(19) . . . . ?
C6 C7 C14 C19 58.6(2) . . . . ?
C8 C7 C14 C19 -58.4(2) . . . . ?
C19 C14 C15 C16 1.0(3) . . . . ?
C7 C14 C15 C16 -178.03(17) . . . . ?
C14 C15 C16 C17 0.1(3) . . . . ?
C15 C16 C17 C18 -1.0(3) . . . . ?
C16 C17 C18 C19 0.7(3) . . . . ?
C17 C18 C19 C14 0.4(3) . . . . ?
C17 C18 C19 P1 178.31(14) . . . . ?
C15 C14 C19 C18 -1.2(3) . . . . ?
C7 C14 C19 C18 177.85(16) . . . . ?
C15 C14 C19 P1 -179.39(14) . . . . ?
C7 C14 C19 P1 -0.33(19) . . . . ?
C13 P1 C19 C18 -127.49(16) . . . . ?
C1 P1 C19 C18 132.78(16) . . . . ?
S1 P1 C19 C18 2.87(18) . . . . ?
C13 P1 C19 C14 50.58(14) . . . . ?
C1 P1 C19 C14 -49.16(14) . . . . ?
S1 P1 C19 C14 -179.06(10) . . . . ?
